data_4324867
loop_
_publ_author_name
'Shuanming Zhang'
'Roberto Pattacini'
'Pierre Braunstein'

_publ_contact_author_address
;Laboratoire de Chimie de Coordination
UMR 7177 CNRS
Universit\'e de Strasbourg
Institut Le Bel - 4 rue Blaise Pascal, 
CS 90032, F-67081 STRASBOURG cedex
France
;
_publ_contact_author_email braunst@chimie.u-strasbg.fr
_publ_contact_author_fax '+33 (0)3 68 85 13 22'
_publ_contact_author_name 'Dr. Pierre Braunstein'
_publ_contact_author_phone '+33 (0)3 68 85 13 08'
_publ_section_title
;
 Unexpected Metal-Induced Isomerisms and Phosphoryl Migrations in Pt(II)
 and Pd(II) Complexes of the Functional Phosphine
 2-(Bis(diphenylphosphino)methyl)-oxazoline
;
_journal_name_full 'Inorganic Chemistry'
_journal_page_first 3511
_journal_page_last 3522
_journal_paper_doi 10.1021/ic1024422
_journal_volume 50
_journal_year 2011
_chemical_formula_moiety 'C56 H50 Cl2 N2 O2 P4 Pt, 2.5(C H2 Cl2)'
_chemical_formula_sum 'C58.5 H55 Cl7 N2 O2 P4 Pt'
_chemical_formula_weight 1385.16
_space_group_IT_number 2
_symmetry_cell_setting triclinic
_symmetry_Int_Tables_number 2
_symmetry_space_group_name_Hall '-P 1'
_symmetry_space_group_name_H-M 'P -1'
_atom_sites_solution_hydrogens geom
_atom_sites_solution_primary direct
_atom_sites_solution_secondary difmap
_audit_creation_method SHELXL-97
_cell_angle_alpha 107.918(2)
_cell_angle_beta 107.738(2)
_cell_angle_gamma 90.299(3)
_cell_formula_units_Z 4
_cell_length_a 17.0905(5)
_cell_length_b 18.0349(8)
_cell_length_c 24.3921(10)
_cell_measurement_reflns_used 14986
_cell_measurement_temperature 173(2)
_cell_measurement_theta_max 26.373
_cell_measurement_theta_min 0.998
_cell_volume 6772.8(5)
_computing_cell_refinement 'HKL Scalepack (Otwinowski & Minor 1997)'
_computing_data_collection 'Collect (Bruker AXS BV, 1997-2004)'
_computing_data_reduction 'HKL Denzo and Scalepack (Otwinowski & Minor 1997)'
_computing_molecular_graphics ORTEP
_computing_publication_material PLATON
_computing_structure_refinement 'SHELXL-97 (Sheldrick, 1997)'
_computing_structure_solution 'SHELXS-97 (Sheldrick, 1997)'
_diffrn_ambient_temperature 173(2)
_diffrn_detector_area_resol_mean 9
_diffrn_measured_fraction_theta_full 0.989
_diffrn_measured_fraction_theta_max 0.989
_diffrn_measurement_device_type KappaCCD
_diffrn_measurement_method CCD
_diffrn_radiation_monochromator graphite
_diffrn_radiation_probe x-ray
_diffrn_radiation_type MoK\a
_diffrn_radiation_wavelength 0.71073
_diffrn_reflns_av_R_equivalents 0.0364
_diffrn_reflns_av_sigmaI/netI 0.1247
_diffrn_reflns_limit_h_max 21
_diffrn_reflns_limit_h_min -21
_diffrn_reflns_limit_k_max 19
_diffrn_reflns_limit_k_min -22
_diffrn_reflns_limit_l_max 30
_diffrn_reflns_limit_l_min -24
_diffrn_reflns_number 38965
_diffrn_reflns_theta_full 26.36
_diffrn_reflns_theta_max 26.36
_diffrn_reflns_theta_min 1.19
_diffrn_source 'fine-focus sealed tube'
_exptl_absorpt_coefficient_mu 2.480
_exptl_absorpt_correction_T_max 0.777
_exptl_absorpt_correction_T_min 0.681
_exptl_absorpt_correction_type multi-scan
_exptl_absorpt_process_details 'L. Spek, J. Appl.Cryst. 2003, 36, 7, B. Blessing, Acta Cryst, 1995, A51, 33'
_exptl_crystal_colour colorless
_exptl_crystal_density_diffrn 1.358
_exptl_crystal_description prism
_exptl_crystal_F_000 2772
_exptl_crystal_size_max 0.15
_exptl_crystal_size_mid 0.15
_exptl_crystal_size_min 0.10
_platon_squeeze_details
;
;
_refine_diff_density_max 1.591
_refine_diff_density_min -1.472
_refine_diff_density_rms 0.160
_refine_ls_extinction_method none
_refine_ls_goodness_of_fit_ref 0.952
_refine_ls_hydrogen_treatment constr
_refine_ls_matrix_type full
_refine_ls_number_parameters 1342
_refine_ls_number_reflns 27358
_refine_ls_number_restraints 0
_refine_ls_restrained_S_all 0.952
_refine_ls_R_factor_all 0.1238
_refine_ls_R_factor_gt 0.0656
_refine_ls_shift/su_max 0.007
_refine_ls_shift/su_mean 0.000
_refine_ls_structure_factor_coef Fsqd
_refine_ls_weighting_details 'calc w=1/[\s^2^(Fo^2^)+(0.1043P)^2^+0.0000P] where P=(Fo^2^+2Fc^2^)/3'
_refine_ls_weighting_scheme calc
_refine_ls_wR_factor_gt 0.1677
_refine_ls_wR_factor_ref 0.1859
_reflns_number_gt 15000
_reflns_number_total 27358
_reflns_threshold_expression >2sigma(I)
_cod_data_source_file ic1024422_si_003_3.cif
_cod_data_source_block compound6
_cod_original_formula_sum 'C58.50 H55 Cl7 N2 O2 P4 Pt'
_cod_database_code 4324867

loop_
_symmetry_equiv_pos_as_xyz
'x, y, z'
'-x, -y, -z'

loop_
_atom_site_label
_atom_site_type_symbol
_atom_site_fract_x
_atom_site_fract_y
_atom_site_fract_z
_atom_site_U_iso_or_equiv
_atom_site_adp_type
_atom_site_occupancy
_atom_site_symmetry_multiplicity
_atom_site_calc_flag
_atom_site_refinement_flags
Pt1 Pt 0.015301(17) 0.111385(19) 0.800881(14) 0.04114(11) Uani 1 1 d .
P1 P 0.07788(13) 0.09881(14) 0.72542(11) 0.0482(6) Uani 1 1 d .
P2 P -0.04736(13) 0.18838(14) 0.74170(10) 0.0466(6) Uani 1 1 d .
P3 P 0.07418(12) 0.01914(13) 0.84351(10) 0.0409(5) Uani 1 1 d .
P4 P -0.07247(12) 0.12065(13) 0.85827(9) 0.0410(5) Uani 1 1 d .
N1A N -0.0380(5) 0.2276(5) 0.6166(3) 0.067(2) Uani 1 1 d .
H1A H -0.0789 0.2470 0.6275 0.080 Uiso 1 1 calc R
N2A N 0.0950(4) 0.0456(4) 0.9199(3) 0.0410(16) Uani 1 1 d .
C1 C 0.0068(5) 0.1554(5) 0.6899(4) 0.055(2) Uani 1 1 d .
C2 C 0.0111(5) 0.1839(6) 0.6426(4) 0.060(3) Uani 1 1 d .
C3 C -0.0145(7) 0.2386(8) 0.5677(5) 0.086(3) Uani 1 1 d .
H3A H -0.0025 0.2939 0.5741 0.103 Uiso 1 1 calc R
H3B H -0.0576 0.2154 0.5289 0.103 Uiso 1 1 calc R
C4 C 0.0594(8) 0.1981(9) 0.5704(6) 0.107(5) Uani 1 1 d .
H4A H 0.1075 0.2352 0.5816 0.129 Uiso 1 1 calc R
H4B H 0.0536 0.1597 0.5311 0.129 Uiso 1 1 calc R
C5 C 0.1842(5) 0.1383(6) 0.7423(4) 0.054(2) Uani 1 1 d .
C6 C 0.2222(6) 0.1958(6) 0.7983(5) 0.067(3) Uani 1 1 d .
H6 H 0.1946 0.2109 0.8268 0.081 Uiso 1 1 calc R
C7 C 0.3000(7) 0.2299(7) 0.8111(6) 0.081(3) Uani 1 1 d .
H7 H 0.3248 0.2696 0.8478 0.098 Uiso 1 1 calc R
C8 C 0.3418(7) 0.2052(8) 0.7693(7) 0.090(4) Uani 1 1 d .
H8 H 0.3962 0.2258 0.7792 0.108 Uiso 1 1 calc R
C9 C 0.3047(7) 0.1522(8) 0.7152(7) 0.085(4) Uani 1 1 d .
H9 H 0.3327 0.1378 0.6869 0.102 Uiso 1 1 calc R
C10 C 0.2256(6) 0.1183(7) 0.7003(5) 0.072(3) Uani 1 1 d .
H10 H 0.2001 0.0819 0.6620 0.087 Uiso 1 1 calc R
C11 C 0.0692(5) 0.0004(5) 0.6741(4) 0.048(2) Uani 1 1 d .
C12 C -0.0059(6) -0.0356(6) 0.6303(4) 0.062(3) Uani 1 1 d .
H12 H -0.0502 -0.0062 0.6233 0.074 Uiso 1 1 calc R
C13 C -0.0154(6) -0.1132(7) 0.5975(4) 0.067(3) Uani 1 1 d .
H13 H -0.0671 -0.1352 0.5697 0.081 Uiso 1 1 calc R
C14 C 0.0468(7) -0.1609(7) 0.6031(5) 0.074(3) Uani 1 1 d .
H14 H 0.0389 -0.2134 0.5793 0.089 Uiso 1 1 calc R
C15 C 0.1225(7) -0.1261(7) 0.6465(5) 0.076(3) Uani 1 1 d .
H15 H 0.1662 -0.1563 0.6525 0.091 Uiso 1 1 calc R
C16 C 0.1342(5) -0.0474(6) 0.6810(4) 0.055(2) Uani 1 1 d .
H16 H 0.1859 -0.0257 0.7091 0.066 Uiso 1 1 calc R
C17 C -0.1572(5) 0.1678(6) 0.7018(4) 0.051(2) Uani 1 1 d .
C18 C -0.1872(6) 0.1064(7) 0.6475(5) 0.070(3) Uani 1 1 d .
H18 H -0.1512 0.0786 0.6292 0.084 Uiso 1 1 calc R
C19 C -0.2738(7) 0.0868(8) 0.6204(6) 0.096(4) Uani 1 1 d .
H19 H -0.2941 0.0448 0.5845 0.116 Uiso 1 1 calc R
C20 C -0.3285(7) 0.1281(9) 0.6456(6) 0.093(4) Uani 1 1 d .
H20 H -0.3851 0.1150 0.6259 0.112 Uiso 1 1 calc R
C21 C -0.3007(6) 0.1880(8) 0.6992(6) 0.087(4) Uani 1 1 d .
H21 H -0.3376 0.2148 0.7171 0.105 Uiso 1 1 calc R
C22 C -0.2147(6) 0.2086(6) 0.7271(4) 0.064(3) Uani 1 1 d .
H22 H -0.1954 0.2503 0.7632 0.077 Uiso 1 1 calc R
C23 C -0.0265(5) 0.2942(5) 0.7759(4) 0.051(2) Uani 1 1 d .
C24 C -0.0722(7) 0.3461(6) 0.7505(5) 0.068(3) Uani 1 1 d .
H24 H -0.1162 0.3264 0.7146 0.082 Uiso 1 1 calc R
C25 C -0.0542(7) 0.4242(8) 0.7770(6) 0.086(3) Uani 1 1 d .
H25 H -0.0847 0.4583 0.7593 0.103 Uiso 1 1 calc R
C26 C 0.0122(9) 0.4534(7) 0.8322(7) 0.102(4) Uani 1 1 d .
H26 H 0.0243 0.5071 0.8524 0.122 Uiso 1 1 calc R
C27 C 0.0584(7) 0.4020(9) 0.8555(7) 0.102(4) Uani 1 1 d .
H27 H 0.1036 0.4211 0.8908 0.123 Uiso 1 1 calc R
C28 C 0.0400(6) 0.3259(6) 0.8291(5) 0.065(3) Uani 1 1 d .
H28 H 0.0723 0.2923 0.8463 0.078 Uiso 1 1 calc R
C29 C -0.0260(5) 0.1133(5) 0.9309(4) 0.046(2) Uani 1 1 d .
H29 H -0.0538 0.1317 0.9589 0.055 Uiso 1 1 calc R
C30 C 0.0461(5) 0.0836(5) 0.9506(4) 0.047(2) Uani 1 1 d .
C31 C 0.1760(5) 0.0408(6) 0.9649(4) 0.061(3) Uani 1 1 d .
H31C H 0.2170 0.0836 0.9732 0.073 Uiso 1 1 calc R
H31D H 0.1976 -0.0088 0.9515 0.073 Uiso 1 1 calc R
C32 C 0.1476(5) 0.0478(6) 1.0203(4) 0.063(3) Uani 1 1 d .
H32C H 0.1304 -0.0033 1.0208 0.075 Uiso 1 1 calc R
H32D H 0.1910 0.0746 1.0582 0.075 Uiso 1 1 calc R
C33 C 0.1721(5) -0.0094(5) 0.8350(4) 0.047(2) Uani 1 1 d .
C34 C 0.2351(5) 0.0484(6) 0.8525(5) 0.063(3) Uani 1 1 d .
H34 H 0.2303 0.1003 0.8723 0.076 Uiso 1 1 calc R
C35 C 0.3089(5) 0.0254(7) 0.8389(6) 0.081(3) Uani 1 1 d .
H35 H 0.3523 0.0633 0.8480 0.097 Uiso 1 1 calc R
C36 C 0.3159(7) -0.0515(9) 0.8127(7) 0.100(5) Uani 1 1 d .
H36 H 0.3647 -0.0650 0.8047 0.120 Uiso 1 1 calc R
C37 C 0.2564(7) -0.1075(7) 0.7983(6) 0.080(3) Uani 1 1 d .
H37 H 0.2640 -0.1598 0.7823 0.096 Uiso 1 1 calc R
C38 C 0.1822(6) -0.0873(6) 0.8075(4) 0.061(3) Uani 1 1 d .
H38 H 0.1386 -0.1261 0.7951 0.073 Uiso 1 1 calc R
C39 C 0.0072(5) -0.0708(5) 0.8133(4) 0.046(2) Uani 1 1 d .
C40 C -0.0284(6) -0.1054(6) 0.7510(4) 0.060(2) Uani 1 1 d .
H40 H -0.0184 -0.0824 0.7241 0.072 Uiso 1 1 calc R
C41 C -0.0794(6) -0.1753(6) 0.7296(5) 0.070(3) Uani 1 1 d .
H41 H -0.1033 -0.1992 0.6879 0.084 Uiso 1 1 calc R
C42 C -0.0955(6) -0.2103(6) 0.7687(6) 0.070(3) Uani 1 1 d .
H42 H -0.1292 -0.2576 0.7532 0.083 Uiso 1 1 calc R
C43 C -0.0625(6) -0.1760(6) 0.8291(5) 0.066(3) Uani 1 1 d .
H43 H -0.0748 -0.1996 0.8548 0.079 Uiso 1 1 calc R
C44 C -0.0114(5) -0.1073(6) 0.8539(4) 0.057(2) Uani 1 1 d .
H44 H 0.0110 -0.0845 0.8959 0.069 Uiso 1 1 calc R
C45 C -0.1195(5) 0.2121(5) 0.8766(4) 0.045(2) Uani 1 1 d .
C46 C -0.0676(6) 0.2799(6) 0.9070(5) 0.061(3) Uani 1 1 d .
H46 H -0.0107 0.2781 0.9174 0.073 Uiso 1 1 calc R
C47 C -0.0988(7) 0.3516(7) 0.9225(6) 0.081(3) Uani 1 1 d .
H47 H -0.0627 0.3973 0.9432 0.097 Uiso 1 1 calc R
C48 C -0.1793(8) 0.3551(6) 0.9083(5) 0.080(3) Uani 1 1 d .
H48 H -0.1997 0.4033 0.9193 0.096 Uiso 1 1 calc R
C49 C -0.2355(7) 0.2849(7) 0.8758(5) 0.077(3) Uani 1 1 d .
H49 H -0.2923 0.2871 0.8645 0.093 Uiso 1 1 calc R
C50 C -0.2028(5) 0.2126(6) 0.8612(4) 0.059(3) Uani 1 1 d .
H50 H -0.2376 0.1659 0.8414 0.071 Uiso 1 1 calc R
C51 C -0.1610(4) 0.0459(5) 0.8183(4) 0.045(2) Uani 1 1 d .
C52 C -0.1860(5) 0.0133(6) 0.7558(4) 0.057(2) Uani 1 1 d .
H52 H -0.1562 0.0285 0.7341 0.068 Uiso 1 1 calc R
C53 C -0.2555(6) -0.0422(7) 0.7241(4) 0.076(3) Uani 1 1 d .
H53 H -0.2727 -0.0632 0.6819 0.091 Uiso 1 1 calc R
C54 C -0.2986(6) -0.0652(6) 0.7580(5) 0.065(3) Uani 1 1 d .
H54 H -0.3441 -0.1029 0.7379 0.079 Uiso 1 1 calc R
C55 C -0.2748(5) -0.0332(6) 0.8194(4) 0.061(3) Uani 1 1 d .
H55 H -0.3050 -0.0487 0.8407 0.074 Uiso 1 1 calc R
C56 C -0.2057(5) 0.0227(6) 0.8515(4) 0.056(2) Uani 1 1 d .
H56 H -0.1896 0.0440 0.8937 0.067 Uiso 1 1 calc R
O1A O 0.0686(4) 0.1593(4) 0.6165(3) 0.0686(19) Uani 1 1 d .
O2A O 0.0792(4) 0.0931(4) 1.0107(3) 0.0604(17) Uani 1 1 d .
Cl1 Cl 0.15360(15) 0.22554(16) 0.92924(12) 0.0712(7) Uani 1 1 d .
Cl2 Cl -0.21852(18) 0.2794(2) 0.58765(14) 0.0913(9) Uani 1 1 d .
Pt1A Pt 0.421156(17) 0.590339(18) 0.733272(14) 0.04019(11) Uani 1 1 d .
P1A P 0.47082(11) 0.72332(12) 0.78266(9) 0.0361(5) Uani 1 1 d .
P2A P 0.34202(12) 0.64796(13) 0.79527(10) 0.0419(5) Uani 1 1 d .
P3A P 0.51111(12) 0.55078(13) 0.67915(10) 0.0428(5) Uani 1 1 d .
P4A P 0.37666(14) 0.45860(14) 0.70717(12) 0.0564(6) Uani 1 1 d .
N1 N 0.4551(4) 0.8673(4) 0.9044(3) 0.0528(19) Uani 1 1 d .
H1 H 0.4971 0.8787 0.8949 0.063 Uiso 1 1 calc R
N2 N 0.4641(4) 0.4828(4) 0.6098(3) 0.0510(18) Uani 1 1 d .
C1A C 0.4089(4) 0.7358(5) 0.8295(4) 0.042(2) Uani 1 1 d .
C2A C 0.4044(5) 0.8008(5) 0.8765(4) 0.048(2) Uani 1 1 d .
C3A C 0.4282(5) 0.9185(6) 0.9543(4) 0.063(3) Uani 1 1 d .
H3A1 H 0.4183 0.9694 0.9496 0.076 Uiso 1 1 calc R
H3A2 H 0.4687 0.9254 0.9938 0.076 Uiso 1 1 calc R
C4A C 0.3495(6) 0.8728(7) 0.9462(5) 0.081(4) Uani 1 1 d .
H4A1 H 0.3509 0.8647 0.9841 0.097 Uiso 1 1 calc R
H4A2 H 0.3024 0.9006 0.9338 0.097 Uiso 1 1 calc R
C5A C 0.4510(4) 0.7957(4) 0.7431(4) 0.0366(18) Uani 1 1 d .
C6A C 0.3816(5) 0.7779(5) 0.6902(4) 0.047(2) Uani 1 1 d .
H6A H 0.3486 0.7303 0.6754 0.057 Uiso 1 1 calc R
C7A C 0.3641(6) 0.8342(7) 0.6608(4) 0.066(3) Uani 1 1 d .
H7A H 0.3190 0.8231 0.6254 0.079 Uiso 1 1 calc R
C8A C 0.4111(6) 0.9051(7) 0.6823(5) 0.073(3) Uani 1 1 d .
H8A H 0.3993 0.9409 0.6613 0.088 Uiso 1 1 calc R
C9A C 0.4753(6) 0.9221(6) 0.7349(5) 0.062(3) Uani 1 1 d .
H9A H 0.5058 0.9711 0.7507 0.074 Uiso 1 1 calc R
C10A C 0.4971(5) 0.8674(5) 0.7663(4) 0.050(2) Uani 1 1 d .
H10A H 0.5417 0.8798 0.8021 0.060 Uiso 1 1 calc R
C11A C 0.5812(4) 0.7423(5) 0.8265(4) 0.042(2) Uani 1 1 d .
C12A C 0.6371(5) 0.7607(5) 0.8018(4) 0.052(2) Uani 1 1 d .
H12A H 0.6200 0.7660 0.7633 0.063 Uiso 1 1 calc R
C13A C 0.7222(5) 0.7716(6) 0.8366(5) 0.069(3) Uani 1 1 d .
H13A H 0.7614 0.7824 0.8199 0.083 Uiso 1 1 calc R
C14A C 0.7468(6) 0.7666(6) 0.8923(5) 0.072(3) Uani 1 1 d .
H14A H 0.8029 0.7731 0.9141 0.086 Uiso 1 1 calc R
C15A C 0.6910(7) 0.7523(7) 0.9176(5) 0.090(4) Uani 1 1 d .
H15A H 0.7085 0.7521 0.9575 0.108 Uiso 1 1 calc R
C16A C 0.6089(5) 0.7380(6) 0.8847(4) 0.062(3) Uani 1 1 d .
H16A H 0.5712 0.7252 0.9018 0.075 Uiso 1 1 calc R
C17A C 0.2382(5) 0.6638(5) 0.7576(4) 0.043(2) Uani 1 1 d .
C18A C 0.2142(5) 0.6554(5) 0.6972(4) 0.055(2) Uani 1 1 d .
H18A H 0.2511 0.6394 0.6757 0.066 Uiso 1 1 calc R
C19A C 0.1365(6) 0.6701(7) 0.6674(5) 0.073(3) Uani 1 1 d .
H19A H 0.1221 0.6659 0.6265 0.088 Uiso 1 1 calc R
C20A C 0.0791(6) 0.6911(8) 0.6982(6) 0.091(4) Uani 1 1 d .
H20A H 0.0256 0.6982 0.6776 0.109 Uiso 1 1 calc R
C21A C 0.1020(6) 0.7009(7) 0.7574(6) 0.080(3) Uani 1 1 d .
H21A H 0.0649 0.7172 0.7786 0.097 Uiso 1 1 calc R
C22A C 0.1826(5) 0.6867(6) 0.7888(5) 0.063(3) Uani 1 1 d .
H22A H 0.1977 0.6928 0.8300 0.075 Uiso 1 1 calc R
C23A C 0.3321(5) 0.6077(6) 0.8538(4) 0.059(3) Uani 1 1 d .
C24A C 0.2693(7) 0.5529(7) 0.8440(5) 0.085(4) Uani 1 1 d .
H24A H 0.2303 0.5330 0.8055 0.101 Uiso 1 1 calc R
C25A C 0.2630(10) 0.5273(10) 0.8887(8) 0.137(6) Uani 1 1 d .
H25A H 0.2153 0.4962 0.8822 0.165 Uiso 1 1 calc R
C26A C 0.3249(13) 0.5457(11) 0.9444(8) 0.170(9) Uani 1 1 d .
H26A H 0.3217 0.5233 0.9733 0.203 Uiso 1 1 calc R
C27A C 0.3895(10) 0.5964(10) 0.9554(7) 0.135(6) Uani 1 1 d .
H27A H 0.4323 0.6090 0.9922 0.162 Uiso 1 1 calc R
C28A C 0.3930(7) 0.6317(7) 0.9105(5) 0.079(3) Uani 1 1 d .
H28A H 0.4357 0.6701 0.9194 0.094 Uiso 1 1 calc R
C29A C 0.3722(5) 0.4013(6) 0.6355(5) 0.064(3) Uani 1 1 d .
H29A H 0.3443 0.3512 0.6208 0.076 Uiso 1 1 calc R
C30A C 0.4060(6) 0.4230(5) 0.5980(4) 0.060(3) Uani 1 1 d .
C31A C 0.4756(6) 0.4869(6) 0.5544(4) 0.068(3) Uani 1 1 d .
H31A H 0.5336 0.4908 0.5577 0.081 Uiso 1 1 calc R
H31B H 0.4506 0.5305 0.5431 0.081 Uiso 1 1 calc R
C32A C 0.4297(8) 0.4079(7) 0.5098(5) 0.093(4) Uani 1 1 d .
H32A H 0.3914 0.4150 0.4737 0.112 Uiso 1 1 calc R
H32B H 0.4687 0.3728 0.4976 0.112 Uiso 1 1 calc R
C33A C 0.5609(5) 0.6249(5) 0.6603(4) 0.048(2) Uani 1 1 d .
C34A C 0.5094(5) 0.6734(6) 0.6343(4) 0.053(2) Uani 1 1 d .
H34A H 0.4525 0.6652 0.6256 0.064 Uiso 1 1 calc R
C35A C 0.5430(6) 0.7340(6) 0.6214(4) 0.060(2) Uani 1 1 d .
H35A H 0.5091 0.7677 0.6057 0.072 Uiso 1 1 calc R
C36A C 0.6289(8) 0.7438(7) 0.6322(5) 0.080(3) Uani 1 1 d .
H36A H 0.6523 0.7831 0.6229 0.096 Uiso 1 1 calc R
C37A C 0.6777(7) 0.6932(7) 0.6571(4) 0.073(3) Uani 1 1 d .
H37A H 0.7345 0.6985 0.6644 0.088 Uiso 1 1 calc R
C38A C 0.6422(6) 0.6346(6) 0.6713(4) 0.057(2) Uani 1 1 d .
H38A H 0.6757 0.6019 0.6886 0.068 Uiso 1 1 calc R
C39A C 0.5965(5) 0.5037(5) 0.7172(4) 0.047(2) Uani 1 1 d .
C40A C 0.6301(6) 0.4437(6) 0.6832(5) 0.063(3) Uani 1 1 d .
H40A H 0.6076 0.4250 0.6410 0.076 Uiso 1 1 calc R
C41A C 0.6958(6) 0.4129(6) 0.7121(6) 0.078(3) Uani 1 1 d .
H41A H 0.7224 0.3763 0.6900 0.093 Uiso 1 1 calc R
C42A C 0.7235(6) 0.4372(7) 0.7768(5) 0.080(3) Uani 1 1 d .
H42A H 0.7645 0.4124 0.7972 0.095 Uiso 1 1 calc R
C43A C 0.6907(6) 0.4956(8) 0.8082(5) 0.081(4) Uani 1 1 d .
H43A H 0.7120 0.5137 0.8505 0.097 Uiso 1 1 calc R
C44A C 0.6258(5) 0.5294(6) 0.7790(4) 0.058(2) Uani 1 1 d .
H44A H 0.6026 0.5693 0.8013 0.070 Uiso 1 1 calc R
C45A C 0.4458(6) 0.4186(5) 0.7643(5) 0.056(2) Uani 1 1 d .
C46A C 0.4873(6) 0.3565(7) 0.7464(6) 0.085(4) Uani 1 1 d .
H46A H 0.4821 0.3343 0.7055 0.102 Uiso 1 1 calc R
C47A C 0.5368(7) 0.3263(8) 0.7884(7) 0.089(4) Uani 1 1 d .
H47A H 0.5642 0.2832 0.7758 0.107 Uiso 1 1 calc R
C48A C 0.5457(8) 0.3588(9) 0.8477(8) 0.111(5) Uani 1 1 d .
H48A H 0.5800 0.3393 0.8766 0.133 Uiso 1 1 calc R
C49A C 0.5024(9) 0.4224(9) 0.8652(7) 0.118(5) Uani 1 1 d .
H49A H 0.5075 0.4456 0.9060 0.141 Uiso 1 1 calc R
C50A C 0.4534(7) 0.4504(7) 0.8234(5) 0.085(3) Uani 1 1 d .
H50A H 0.4243 0.4924 0.8356 0.101 Uiso 1 1 calc R
C51A C 0.2734(6) 0.4335(5) 0.7065(5) 0.063(3) Uani 1 1 d .
C52A C 0.2093(6) 0.4664(6) 0.6732(5) 0.070(3) Uani 1 1 d .
H52A H 0.2209 0.4979 0.6521 0.084 Uiso 1 1 calc R
C53A C 0.1265(6) 0.4516(7) 0.6717(5) 0.079(3) Uani 1 1 d .
H53A H 0.0837 0.4758 0.6525 0.095 Uiso 1 1 calc R
C54A C 0.1132(7) 0.3997(8) 0.7000(6) 0.093(4) Uani 1 1 d .
H54A H 0.0594 0.3874 0.6985 0.111 Uiso 1 1 calc R
C55A C 0.1760(9) 0.3650(7) 0.7306(6) 0.101(4) Uani 1 1 d .
H55A H 0.1648 0.3314 0.7502 0.121 Uiso 1 1 calc R
C56A C 0.2540(6) 0.3806(6) 0.7318(6) 0.081(3) Uani 1 1 d .
H56A H 0.2958 0.3548 0.7502 0.097 Uiso 1 1 calc R
O1 O 0.3436(3) 0.7994(4) 0.9002(3) 0.0563(17) Uani 1 1 d .
O2 O 0.3871(4) 0.3765(4) 0.5393(3) 0.0713(19) Uani 1 1 d .
Cl1A Cl 0.29259(15) 0.57808(16) 0.57252(12) 0.0729(7) Uani 1 1 d .
Cl2A Cl 0.62077(14) 0.96255(15) 0.92897(10) 0.0638(7) Uani 1 1 d .
C57 C 0.4264(10) 0.7990(12) 0.4763(8) 0.160(7) Uani 1 1 d .
H57A H 0.3726 0.8130 0.4571 0.193 Uiso 1 1 calc R
H57B H 0.4191 0.7632 0.4974 0.193 Uiso 1 1 calc R
C58 C 0.6879(11) 0.8185(11) 0.4904(8) 0.171(8) Uani 1 1 d .
H58A H 0.6715 0.7666 0.4899 0.206 Uiso 1 1 calc R
H58B H 0.6382 0.8442 0.4808 0.206 Uiso 1 1 calc R
C59 C 0.8420(10) 0.6068(12) 0.4953(7) 0.168(8) Uani 1 1 d .
H59A H 0.8306 0.5517 0.4896 0.202 Uiso 1 1 calc R
H59B H 0.8050 0.6176 0.4603 0.202 Uiso 1 1 calc R
C60 C 0.8294(11) 0.4850(14) 0.6168(12) 0.227(12) Uani 1 1 d .
H60A H 0.8123 0.4373 0.6226 0.272 Uiso 1 1 calc R
H60B H 0.7835 0.4970 0.5871 0.272 Uiso 1 1 calc R
C61 C 0.8018(8) 0.0888(8) 0.4771(6) 0.111(4) Uani 1 1 d .
H61A H 0.8002 0.1315 0.5124 0.134 Uiso 1 1 calc R
H61B H 0.8091 0.1108 0.4472 0.134 Uiso 1 1 calc R
Cl3 Cl 0.4920(4) 0.8840(4) 0.5281(3) 0.221(3) Uani 1 1 d .
Cl4 Cl 0.4736(3) 0.7541(3) 0.4205(3) 0.188(2) Uani 1 1 d .
Cl5 Cl 0.7537(3) 0.8732(3) 0.5657(2) 0.168(2) Uani 1 1 d .
Cl6 Cl 0.7310(4) 0.8093(3) 0.4372(3) 0.182(2) Uani 1 1 d .
Cl7 Cl 0.8204(4) 0.6638(4) 0.5617(3) 0.236(3) Uani 1 1 d .
Cl8 Cl 0.9359(4) 0.6231(5) 0.4976(3) 0.253(4) Uani 1 1 d .
Cl9 Cl 0.8569(5) 0.5633(4) 0.6869(4) 0.234(3) Uani 1 1 d .
Cl10 Cl 0.9148(3) 0.4712(4) 0.5905(3) 0.215(3) Uani 1 1 d .
Cl11 Cl 0.7082(3) 0.0261(3) 0.4461(2) 0.1656(19) Uani 1 1 d .
Cl12 Cl 0.8851(3) 0.0343(3) 0.4986(2) 0.1379(14) Uani 1 1 d .

loop_
_atom_site_aniso_label
_atom_site_aniso_U_11
_atom_site_aniso_U_22
_atom_site_aniso_U_33
_atom_site_aniso_U_23
_atom_site_aniso_U_13
_atom_site_aniso_U_12
Pt1 0.03906(18) 0.0461(2) 0.0486(2) 0.02398(17) 0.01974(14) 0.01424(14)
P1 0.0470(12) 0.0529(15) 0.0599(15) 0.0268(12) 0.0296(11) 0.0176(11)
P2 0.0471(12) 0.0546(15) 0.0519(14) 0.0286(12) 0.0237(10) 0.0204(11)
P3 0.0397(11) 0.0429(13) 0.0468(13) 0.0211(10) 0.0168(9) 0.0101(9)
P4 0.0362(11) 0.0499(14) 0.0413(12) 0.0184(11) 0.0146(9) 0.0095(9)
N1A 0.071(5) 0.083(6) 0.065(5) 0.045(5) 0.027(4) 0.023(5)
N2A 0.045(4) 0.039(4) 0.042(4) 0.019(3) 0.013(3) 0.018(3)
C1 0.060(5) 0.057(6) 0.058(6) 0.026(5) 0.026(4) 0.020(5)
C2 0.058(6) 0.078(7) 0.055(6) 0.030(6) 0.026(5) 0.015(5)
C3 0.087(8) 0.113(10) 0.086(8) 0.063(8) 0.039(6) 0.016(7)
C4 0.106(9) 0.162(14) 0.111(10) 0.086(10) 0.073(8) 0.035(9)
C5 0.056(5) 0.063(6) 0.068(6) 0.038(6) 0.038(5) 0.025(5)
C6 0.056(6) 0.067(7) 0.098(9) 0.041(7) 0.037(6) 0.021(5)
C7 0.085(8) 0.064(8) 0.095(9) 0.027(7) 0.027(7) -0.002(6)
C8 0.075(8) 0.091(10) 0.111(10) 0.039(8) 0.035(8) -0.010(7)
C9 0.075(8) 0.093(10) 0.126(11) 0.054(9) 0.066(8) 0.019(7)
C10 0.063(6) 0.092(8) 0.086(8) 0.047(7) 0.038(6) 0.024(6)
C11 0.061(6) 0.052(6) 0.054(5) 0.028(5) 0.041(5) 0.019(4)
C12 0.058(6) 0.073(8) 0.065(6) 0.032(6) 0.026(5) 0.022(5)
C13 0.072(7) 0.077(8) 0.043(6) 0.009(5) 0.014(5) 0.004(6)
C14 0.089(8) 0.055(7) 0.071(7) 0.010(6) 0.026(6) 0.009(6)
C15 0.104(9) 0.074(8) 0.073(7) 0.031(6) 0.054(7) 0.040(7)
C16 0.062(6) 0.065(7) 0.060(6) 0.030(5) 0.039(5) 0.022(5)
C17 0.051(5) 0.068(7) 0.048(5) 0.034(5) 0.020(4) 0.021(5)
C18 0.065(6) 0.091(8) 0.062(7) 0.032(6) 0.025(5) 0.026(6)
C19 0.074(8) 0.103(10) 0.094(9) 0.034(8) 0.001(7) -0.002(7)
C20 0.050(7) 0.124(12) 0.097(10) 0.034(9) 0.014(6) 0.005(7)
C21 0.043(6) 0.108(10) 0.124(11) 0.059(9) 0.025(6) 0.022(6)
C22 0.073(7) 0.079(7) 0.057(6) 0.037(6) 0.029(5) 0.029(5)
C23 0.050(5) 0.057(6) 0.059(6) 0.030(5) 0.023(4) 0.020(4)
C24 0.086(7) 0.057(7) 0.077(7) 0.028(6) 0.040(6) 0.018(6)
C25 0.080(8) 0.074(9) 0.107(10) 0.032(8) 0.032(7) 0.024(7)
C26 0.122(11) 0.051(8) 0.150(13) 0.022(8) 0.078(10) 0.002(8)
C27 0.071(8) 0.091(11) 0.138(12) 0.043(10) 0.018(7) 0.009(7)
C28 0.072(7) 0.057(7) 0.080(8) 0.027(6) 0.040(6) 0.020(5)
C29 0.053(5) 0.051(6) 0.048(5) 0.024(4) 0.028(4) 0.016(4)
C30 0.047(5) 0.049(6) 0.041(5) 0.011(4) 0.012(4) 0.004(4)
C31 0.051(5) 0.077(7) 0.055(6) 0.032(5) 0.007(4) 0.024(5)
C32 0.059(6) 0.066(7) 0.056(6) 0.024(5) 0.004(4) 0.024(5)
C33 0.040(5) 0.057(6) 0.056(5) 0.033(5) 0.018(4) 0.017(4)
C34 0.041(5) 0.054(6) 0.096(8) 0.033(6) 0.017(5) 0.012(4)
C35 0.038(5) 0.094(9) 0.144(11) 0.068(8) 0.045(6) 0.024(5)
C36 0.085(8) 0.126(12) 0.163(13) 0.097(11) 0.092(9) 0.077(9)
C37 0.084(8) 0.061(7) 0.131(10) 0.055(7) 0.061(7) 0.032(6)
C38 0.063(6) 0.061(7) 0.072(7) 0.033(5) 0.030(5) 0.026(5)
C39 0.046(5) 0.039(5) 0.057(6) 0.016(4) 0.023(4) 0.014(4)
C40 0.072(6) 0.060(7) 0.046(6) 0.019(5) 0.016(5) 0.003(5)
C41 0.071(7) 0.052(7) 0.066(7) 0.007(6) 0.006(5) 0.007(5)
C42 0.059(6) 0.054(7) 0.109(10) 0.032(7) 0.040(6) 0.008(5)
C43 0.074(7) 0.053(7) 0.070(7) 0.014(6) 0.029(5) -0.011(5)
C44 0.057(5) 0.060(6) 0.062(6) 0.026(5) 0.022(5) 0.010(5)
C45 0.042(5) 0.062(6) 0.044(5) 0.024(4) 0.024(4) 0.018(4)
C46 0.055(6) 0.052(6) 0.085(7) 0.027(5) 0.029(5) 0.016(5)
C47 0.069(7) 0.060(7) 0.119(10) 0.024(7) 0.043(7) 0.020(6)
C48 0.123(10) 0.043(7) 0.076(8) 0.013(6) 0.040(7) 0.022(7)
C49 0.076(7) 0.092(9) 0.074(7) 0.034(7) 0.031(6) 0.042(7)
C50 0.047(5) 0.069(7) 0.066(6) 0.027(5) 0.019(4) 0.016(5)
C51 0.041(4) 0.053(6) 0.048(5) 0.022(4) 0.020(4) 0.003(4)
C52 0.049(5) 0.064(7) 0.057(6) 0.015(5) 0.021(4) -0.010(5)
C53 0.068(7) 0.101(9) 0.048(6) 0.007(6) 0.021(5) -0.015(6)
C54 0.060(6) 0.054(6) 0.081(8) 0.015(6) 0.028(5) -0.013(5)
C55 0.060(6) 0.079(7) 0.053(6) 0.028(6) 0.022(5) -0.002(5)
C56 0.058(6) 0.063(6) 0.058(6) 0.026(5) 0.026(5) 0.005(5)
O1A 0.067(4) 0.099(6) 0.063(4) 0.039(4) 0.040(3) 0.029(4)
O2A 0.065(4) 0.077(5) 0.038(3) 0.020(3) 0.013(3) 0.016(3)
Cl1 0.0680(15) 0.0671(17) 0.0760(17) 0.0242(14) 0.0186(12) 0.0064(13)
Cl2 0.093(2) 0.109(3) 0.094(2) 0.0564(19) 0.0361(16) 0.0427(18)
Pt1A 0.03510(18) 0.03399(19) 0.0477(2) 0.01020(15) 0.01117(14) 0.00510(13)
P1A 0.0335(10) 0.0343(12) 0.0375(11) 0.0086(9) 0.0103(8) 0.0039(8)
P2A 0.0399(11) 0.0415(13) 0.0426(12) 0.0119(10) 0.0128(9) 0.0014(9)
P3A 0.0384(11) 0.0418(13) 0.0411(12) 0.0062(10) 0.0102(9) 0.0056(9)
P4A 0.0488(13) 0.0388(14) 0.0775(17) 0.0137(13) 0.0198(12) 0.0063(10)
N1 0.057(4) 0.048(5) 0.050(4) -0.001(4) 0.030(3) -0.002(4)
N2 0.055(4) 0.043(5) 0.041(4) 0.003(3) 0.008(3) 0.002(3)
C1A 0.041(4) 0.040(5) 0.045(5) 0.012(4) 0.016(4) -0.005(4)
C2A 0.040(5) 0.052(6) 0.050(5) 0.013(5) 0.014(4) -0.001(4)
C3A 0.054(5) 0.064(7) 0.058(6) -0.004(5) 0.024(4) 0.004(5)
C4A 0.072(7) 0.094(9) 0.064(7) -0.012(6) 0.042(5) -0.007(6)
C5A 0.032(4) 0.030(4) 0.049(5) 0.010(4) 0.018(4) 0.005(3)
C6A 0.056(5) 0.043(5) 0.041(5) 0.012(4) 0.014(4) 0.004(4)
C7A 0.052(6) 0.100(9) 0.053(6) 0.039(6) 0.014(4) 0.012(6)
C8A 0.078(7) 0.069(8) 0.091(8) 0.051(7) 0.025(6) 0.015(6)
C9A 0.069(6) 0.049(6) 0.072(7) 0.030(5) 0.020(5) 0.007(5)
C10A 0.047(5) 0.054(6) 0.056(6) 0.022(5) 0.023(4) 0.002(4)
C11A 0.034(4) 0.038(5) 0.048(5) 0.009(4) 0.009(4) 0.002(3)
C12A 0.051(5) 0.045(6) 0.052(5) 0.004(4) 0.016(4) 0.004(4)
C13A 0.045(6) 0.073(7) 0.084(8) 0.015(6) 0.025(5) 0.012(5)
C14A 0.041(6) 0.068(7) 0.091(9) 0.027(6) 0.000(6) 0.006(5)
C15A 0.065(7) 0.096(9) 0.066(7) 0.015(7) -0.025(6) -0.018(6)
C16A 0.051(5) 0.068(7) 0.062(6) 0.020(5) 0.010(5) 0.008(5)
C17A 0.047(5) 0.036(5) 0.043(5) 0.007(4) 0.015(4) 0.000(4)
C18A 0.038(5) 0.051(6) 0.072(7) 0.020(5) 0.013(4) 0.002(4)
C19A 0.066(7) 0.084(8) 0.069(7) 0.031(6) 0.016(5) 0.010(6)
C20A 0.052(6) 0.101(10) 0.108(10) 0.037(8) 0.006(7) 0.018(6)
C21A 0.040(6) 0.088(9) 0.100(9) 0.012(7) 0.023(6) 0.001(5)
C22A 0.053(6) 0.070(7) 0.065(6) 0.015(5) 0.027(5) 0.004(5)
C23A 0.063(6) 0.068(7) 0.052(6) 0.028(5) 0.017(5) -0.007(5)
C24A 0.114(9) 0.079(8) 0.068(7) 0.036(6) 0.028(6) -0.026(7)
C25A 0.132(12) 0.175(16) 0.129(13) 0.093(13) 0.033(10) -0.055(11)
C26A 0.22(2) 0.162(17) 0.107(13) 0.048(12) 0.025(13) -0.108(16)
C27A 0.150(13) 0.173(17) 0.091(10) 0.083(11) 0.010(9) -0.022(12)
C28A 0.098(8) 0.084(8) 0.061(7) 0.035(6) 0.024(6) -0.004(6)
C29A 0.057(6) 0.051(6) 0.090(8) 0.024(6) 0.033(5) 0.000(5)
C30A 0.082(7) 0.035(5) 0.039(5) -0.009(4) 0.006(5) -0.002(5)
C31A 0.070(6) 0.073(7) 0.058(6) 0.015(6) 0.024(5) 0.014(5)
C32A 0.154(11) 0.063(8) 0.054(7) 0.000(6) 0.039(7) -0.019(8)
C33A 0.043(5) 0.054(6) 0.040(5) 0.007(4) 0.014(4) 0.000(4)
C34A 0.055(5) 0.061(6) 0.040(5) 0.008(5) 0.018(4) 0.003(5)
C35A 0.063(6) 0.058(7) 0.054(6) 0.013(5) 0.021(5) 0.013(5)
C36A 0.108(9) 0.070(8) 0.052(7) 0.001(6) 0.030(6) -0.003(7)
C37A 0.072(7) 0.093(9) 0.042(6) 0.002(6) 0.022(5) -0.016(7)
C38A 0.061(6) 0.069(7) 0.041(5) 0.019(5) 0.014(4) 0.000(5)
C39A 0.035(4) 0.050(5) 0.054(6) 0.018(4) 0.013(4) 0.009(4)
C40A 0.070(6) 0.058(6) 0.070(7) 0.026(5) 0.028(5) 0.034(5)
C41A 0.081(7) 0.058(7) 0.096(9) 0.022(6) 0.034(6) 0.026(6)
C42A 0.077(7) 0.088(9) 0.085(9) 0.050(7) 0.019(6) 0.034(6)
C43A 0.060(6) 0.126(11) 0.062(7) 0.042(7) 0.014(5) 0.041(7)
C44A 0.046(5) 0.061(6) 0.057(6) 0.010(5) 0.011(4) 0.011(4)
C45A 0.077(6) 0.043(6) 0.067(7) 0.037(5) 0.029(5) 0.013(5)
C46A 0.065(7) 0.078(8) 0.143(11) 0.062(8) 0.052(7) 0.025(6)
C47A 0.071(7) 0.105(11) 0.103(10) 0.054(9) 0.023(7) 0.025(7)
C48A 0.085(9) 0.113(13) 0.146(15) 0.079(12) 0.016(9) 0.016(8)
C49A 0.122(11) 0.130(13) 0.104(11) 0.048(10) 0.027(9) 0.056(10)
C50A 0.103(9) 0.079(8) 0.070(8) 0.032(7) 0.018(6) 0.038(7)
C51A 0.064(6) 0.039(6) 0.085(7) 0.014(5) 0.027(5) -0.003(5)
C52A 0.062(6) 0.052(6) 0.075(7) 0.006(5) 0.011(5) 0.001(5)
C53A 0.053(6) 0.083(9) 0.103(9) 0.019(7) 0.040(6) -0.004(6)
C54A 0.062(7) 0.081(9) 0.119(11) 0.009(8) 0.029(7) -0.013(7)
C55A 0.103(10) 0.072(9) 0.134(12) 0.042(8) 0.038(9) -0.014(7)
C56A 0.063(7) 0.064(7) 0.127(10) 0.043(7) 0.035(6) 0.011(5)
O1 0.050(3) 0.061(4) 0.053(4) -0.001(3) 0.030(3) -0.006(3)
O2 0.069(4) 0.065(5) 0.064(5) 0.002(4) 0.018(3) -0.007(3)
Cl1A 0.0673(15) 0.0751(18) 0.0779(17) 0.0238(15) 0.0267(13) 0.0095(13)
Cl2A 0.0653(14) 0.0636(16) 0.0564(14) 0.0029(12) 0.0277(11) -0.0032(12)
C57 0.110(12) 0.20(2) 0.162(16) 0.083(16) 0.010(11) -0.007(13)
C58 0.168(16) 0.159(18) 0.177(17) -0.004(14) 0.100(14) -0.028(13)
C59 0.126(13) 0.23(2) 0.111(12) 0.002(14) 0.044(10) -0.041(14)
C60 0.098(13) 0.19(2) 0.34(3) 0.05(2) 0.024(17) -0.039(14)
C61 0.115(10) 0.112(12) 0.101(10) 0.039(9) 0.022(8) 0.012(9)
Cl3 0.230(6) 0.192(6) 0.233(7) 0.033(5) 0.098(5) 0.011(5)
Cl4 0.140(4) 0.148(5) 0.205(5) 0.009(4) 0.006(4) 0.048(3)
Cl5 0.186(4) 0.132(4) 0.155(4) 0.004(3) 0.058(3) -0.031(3)
Cl6 0.234(5) 0.133(4) 0.183(5) 0.007(4) 0.118(4) -0.037(4)
Cl7 0.236(6) 0.239(8) 0.165(5) -0.005(5) 0.042(5) 0.064(6)
Cl8 0.229(7) 0.334(10) 0.180(6) 0.046(6) 0.084(5) -0.085(7)
Cl9 0.227(7) 0.176(6) 0.343(10) 0.128(7) 0.108(7) 0.060(5)
Cl10 0.143(4) 0.242(7) 0.250(7) 0.073(6) 0.056(4) 0.040(4)
Cl11 0.176(4) 0.169(5) 0.116(3) 0.052(3) -0.009(3) 0.011(4)
Cl12 0.158(4) 0.126(3) 0.131(3) 0.046(3) 0.044(3) 0.046(3)

loop_
_atom_type_symbol
_atom_type_description
_atom_type_scat_dispersion_real
_atom_type_scat_dispersion_imag
_atom_type_scat_source
Pt Pt -1.7033 8.3905 'International Tables Vol C Tables 4.2.6.8 and 6.1.1.4'
P P 0.1023 0.0942 'International Tables Vol C Tables 4.2.6.8 and 6.1.1.4'
N N 0.0061 0.0033 'International Tables Vol C Tables 4.2.6.8 and 6.1.1.4'
C C 0.0033 0.0016 'International Tables Vol C Tables 4.2.6.8 and 6.1.1.4'
O O 0.0106 0.0060 'International Tables Vol C Tables 4.2.6.8 and 6.1.1.4'
Cl Cl 0.1484 0.1585 'International Tables Vol C Tables 4.2.6.8 and 6.1.1.4'
H H 0.0000 0.0000 'International Tables Vol C Tables 4.2.6.8 and 6.1.1.4'

loop_
_geom_angle_atom_site_label_1
_geom_angle_atom_site_label_2
_geom_angle_atom_site_label_3
_geom_angle
P3 Pt1 P4 86.09(7)
P3 Pt1 P2 170.20(8)
P4 Pt1 P2 99.53(7)
P3 Pt1 P1 101.66(8)
P4 Pt1 P1 167.71(8)
P2 Pt1 P1 71.51(8)
C1 P1 C11 110.8(4)
C1 P1 C5 110.7(4)
C11 P1 C5 104.4(4)
C1 P1 Pt1 92.4(3)
C11 P1 Pt1 114.9(3)
C5 P1 Pt1 123.0(3)
C1 P2 C17 109.6(4)
C1 P2 C23 109.6(4)
C17 P2 C23 106.3(4)
C1 P2 Pt1 93.8(3)
C17 P2 Pt1 118.6(3)
C23 P2 Pt1 118.0(3)
N2A P3 C39 104.9(4)
N2A P3 C33 102.1(3)
C39 P3 C33 104.9(4)
N2A P3 Pt1 114.5(2)
C39 P3 Pt1 111.5(3)
C33 P3 Pt1 117.7(3)
C29 P4 C51 108.2(4)
C29 P4 C45 101.3(4)
C51 P4 C45 103.7(4)
C29 P4 Pt1 114.7(3)
C51 P4 Pt1 110.8(3)
C45 P4 Pt1 117.2(3)
C2 N1A C3 111.1(8)
C30 N2A C31 108.8(6)
C30 N2A P3 125.3(5)
C31 N2A P3 125.4(5)
C2 C1 P2 129.0(7)
C2 C1 P1 127.1(7)
P2 C1 P1 101.6(5)
N1A C2 O1A 112.9(8)
N1A C2 C1 129.1(8)
O1A C2 C1 117.7(9)
N1A C3 C4 102.7(9)
C3 C4 O1A 106.8(8)
C10 C5 C6 118.9(9)
C10 C5 P1 122.7(8)
C6 C5 P1 118.2(7)
C7 C6 C5 119.8(10)
C6 C7 C8 119.8(11)
C9 C8 C7 120.4(11)
C8 C9 C10 121.1(11)
C9 C10 C5 119.8(11)
C12 C11 C16 116.3(9)
C12 C11 P1 121.0(7)
C16 C11 P1 122.2(7)
C13 C12 C11 121.0(9)
C12 C13 C14 123.9(10)
C13 C14 C15 116.1(10)
C16 C15 C14 121.6(10)
C15 C16 C11 121.1(9)
C18 C17 C22 118.1(9)
C18 C17 P2 120.2(7)
C22 C17 P2 121.5(7)
C17 C18 C19 118.9(10)
C20 C19 C18 121.8(12)
C21 C20 C19 120.4(11)
C20 C21 C22 118.8(11)
C17 C22 C21 122.0(10)
C24 C23 C28 117.7(9)
C24 C23 P2 123.3(8)
C28 C23 P2 119.0(7)
C25 C24 C23 121.4(11)
C24 C25 C26 118.7(12)
C27 C26 C25 119.3(12)
C28 C27 C26 121.2(13)
C27 C28 C23 121.6(11)
C30 C29 P4 127.1(6)
N2A C30 O2A 110.4(7)
N2A C30 C29 130.5(8)
O2A C30 C29 119.1(7)
N2A C31 C32 99.6(6)
O2A C32 C31 102.3(7)
C34 C33 C38 120.3(8)
C34 C33 P3 117.9(7)
C38 C33 P3 121.6(7)
C33 C34 C35 117.0(9)
C36 C35 C34 120.3(10)
C37 C36 C35 122.5(9)
C36 C37 C38 118.9(10)
C37 C38 C33 120.8(9)
C40 C39 C44 119.4(8)
C40 C39 P3 120.3(7)
C44 C39 P3 120.4(7)
C39 C40 C41 118.3(9)
C42 C41 C40 121.8(10)
C43 C42 C41 119.8(10)
C42 C43 C44 122.1(10)
C43 C44 C39 118.5(9)
C50 C45 C46 121.1(9)
C50 C45 P4 121.4(7)
C46 C45 P4 117.5(6)
C45 C46 C47 120.7(9)
C48 C47 C46 120.4(11)
C47 C48 C49 120.2(10)
C50 C49 C48 118.6(9)
C45 C50 C49 118.9(10)
C52 C51 C56 119.6(8)
C52 C51 P4 120.6(6)
C56 C51 P4 119.7(7)
C51 C52 C53 121.4(8)
C52 C53 C54 118.2(9)
C55 C54 C53 120.9(9)
C54 C55 C56 121.4(9)
C55 C56 C51 118.5(8)
C2 O1A C4 106.0(8)
C30 O2A C32 109.9(7)
P3A Pt1A P4A 87.10(8)
P3A Pt1A P2A 171.64(7)
P4A Pt1A P2A 100.80(8)
P3A Pt1A P1A 100.66(7)
P4A Pt1A P1A 166.70(9)
P2A Pt1A P1A 71.07(7)
C1A P1A C5A 108.8(4)
C1A P1A C11A 112.1(4)
C5A P1A C11A 105.5(4)
C1A P1A Pt1A 92.8(3)
C5A P1A Pt1A 122.2(3)
C11A P1A Pt1A 114.8(3)
C1A P2A C17A 111.9(4)
C1A P2A C23A 110.1(4)
C17A P2A C23A 104.6(4)
C1A P2A Pt1A 92.5(3)
C17A P2A Pt1A 117.0(3)
C23A P2A Pt1A 120.4(3)
N2 P3A C33A 102.8(4)
N2 P3A C39A 105.0(4)
C33A P3A C39A 104.9(4)
N2 P3A Pt1A 112.2(3)
C33A P3A Pt1A 117.8(3)
C39A P3A Pt1A 112.9(3)
C29A P4A C51A 100.5(4)
C29A P4A C45A 109.4(5)
C51A P4A C45A 104.4(5)
C29A P4A Pt1A 115.6(4)
C51A P4A Pt1A 117.7(3)
C45A P4A Pt1A 108.4(3)
C2A N1 C3A 109.6(7)
C30A N2 C31A 111.4(7)
C30A N2 P3A 125.5(6)
C31A N2 P3A 122.9(6)
C2A C1A P1A 130.3(6)
C2A C1A P2A 127.2(6)
P1A C1A P2A 101.9(4)
N1 C2A O1 112.4(7)
N1 C2A C1A 128.7(7)
O1 C2A C1A 118.9(7)
N1 C3A C4A 101.9(7)
O1 C4A C3A 106.4(7)
C10A C5A C6A 120.9(8)
C10A C5A P1A 121.8(6)
C6A C5A P1A 117.1(6)
C7A C6A C5A 117.6(8)
C8A C7A C6A 122.1(9)
C9A C8A C7A 118.9(10)
C8A C9A C10A 121.8(9)
C5A C10A C9A 118.6(8)
C12A C11A C16A 119.1(8)
C12A C11A P1A 120.3(7)
C16A C11A P1A 120.6(6)
C11A C12A C13A 118.2(9)
C14A C13A C12A 121.2(10)
C13A C14A C15A 120.3(9)
C14A C15A C16A 120.2(11)
C15A C16A C11A 120.8(10)
C18A C17A C22A 118.7(8)
C18A C17A P2A 119.7(6)
C22A C17A P2A 121.6(7)
C17A C18A C19A 121.3(9)
C18A C19A C20A 120.4(10)
C21A C20A C19A 119.1(10)
C20A C21A C22A 120.9(10)
C17A C22A C21A 119.6(10)
C24A C23A C28A 117.8(9)
C24A C23A P2A 123.4(7)
C28A C23A P2A 118.7(7)
C25A C24A C23A 121.3(11)
C24A C25A C26A 122.2(13)
C27A C26A C25A 118.3(15)
C26A C27A C28A 120.2(14)
C23A C28A C27A 119.4(11)
C30A C29A P4A 125.6(7)
O2 C30A N2 109.6(8)
O2 C30A C29A 119.0(9)
N2 C30A C29A 131.1(8)
N2 C31A C32A 100.0(8)
O2 C32A C31A 107.6(8)
C38A C33A C34A 120.4(9)
C38A C33A P3A 123.0(8)
C34A C33A P3A 116.6(6)
C35A C34A C33A 120.1(8)
C34A C35A C36A 119.6(10)
C37A C36A C35A 118.3(11)
C36A C37A C38A 120.6(10)
C33A C38A C37A 121.0(10)
C44A C39A C40A 121.2(8)
C44A C39A P3A 118.4(7)
C40A C39A P3A 120.4(7)
C41A C40A C39A 119.4(10)
C40A C41A C42A 118.9(10)
C43A C42A C41A 120.0(10)
C42A C43A C44A 121.1(10)
C39A C44A C43A 119.0(9)
C50A C45A C46A 119.6(10)
C50A C45A P4A 119.9(8)
C46A C45A P4A 120.6(9)
C45A C46A C47A 120.4(13)
C48A C47A C46A 120.2(14)
C47A C48A C49A 118.6(14)
C50A C49A C48A 120.3(14)
C49A C50A C45A 120.9(12)
C56A C51A C52A 119.1(9)
C56A C51A P4A 124.4(8)
C52A C51A P4A 116.2(8)
C51A C52A C53A 120.0(11)
C54A C53A C52A 116.7(11)
C53A C54A C55A 122.9(11)
C56A C55A C54A 119.1(12)
C55A C56A C51A 121.8(11)
C2A O1 C4A 109.2(7)
C30A O2 C32A 109.7(8)
Cl3 C57 Cl4 107.6(9)
Cl6 C58 Cl5 114.0(9)
Cl8 C59 Cl7 113.8(10)
Cl10 C60 Cl9 109.3(10)
Cl11 C61 Cl12 109.1(8)

loop_
_geom_bond_atom_site_label_1
_geom_bond_atom_site_label_2
_geom_bond_distance
Pt1 P3 2.303(2)
Pt1 P4 2.319(2)
Pt1 P2 2.338(2)
Pt1 P1 2.351(2)
P1 C1 1.785(9)
P1 C11 1.804(9)
P1 C5 1.824(9)
P2 C1 1.750(9)
P2 C17 1.807(8)
P2 C23 1.815(10)
P3 N2A 1.696(7)
P3 C39 1.793(9)
P3 C33 1.807(8)
P4 C29 1.753(8)
P4 C51 1.824(8)
P4 C45 1.828(9)
N1A C2 1.311(11)
N1A C3 1.437(12)
N2A C30 1.342(10)
N2A C31 1.504(9)
C1 C2 1.419(12)
C2 O1A 1.334(10)
C3 C4 1.458(15)
C4 O1A 1.469(13)
C5 C10 1.378(12)
C5 C6 1.395(13)
C6 C7 1.364(13)
C7 C8 1.385(16)
C8 C9 1.329(16)
C9 C10 1.374(14)
C11 C12 1.393(12)
C11 C16 1.410(11)
C12 C13 1.362(14)
C13 C14 1.372(14)
C14 C15 1.391(14)
C15 C16 1.387(14)
C17 C18 1.385(13)
C17 C22 1.408(12)
C18 C19 1.417(14)
C19 C20 1.373(16)
C20 C21 1.359(16)
C21 C22 1.410(13)
C23 C24 1.392(13)
C23 C28 1.393(13)
C24 C25 1.345(15)
C25 C26 1.416(17)
C26 C27 1.366(17)
C27 C28 1.313(15)
C29 C30 1.355(11)
C30 O2A 1.355(10)
C31 C32 1.540(13)
C32 O2A 1.433(10)
C33 C34 1.365(12)
C33 C38 1.395(12)
C34 C35 1.431(12)
C35 C36 1.360(16)
C36 C37 1.316(15)
C37 C38 1.384(12)
C39 C40 1.386(12)
C39 C44 1.451(12)
C40 C41 1.387(13)
C41 C42 1.384(14)
C42 C43 1.341(14)
C43 C44 1.367(12)
C45 C50 1.358(11)
C45 C46 1.365(12)
C46 C47 1.387(13)
C47 C48 1.320(14)
C48 C49 1.435(15)
C49 C50 1.409(13)
C51 C52 1.380(11)
C51 C56 1.413(11)
C52 C53 1.400(12)
C53 C54 1.404(13)
C54 C55 1.356(13)
C55 C56 1.401(12)
Pt1A P3A 2.299(2)
Pt1A P4A 2.320(2)
Pt1A P2A 2.343(2)
Pt1A P1A 2.346(2)
P1A C1A 1.747(8)
P1A C5A 1.826(8)
P1A C11A 1.833(7)
P2A C1A 1.761(8)
P2A C17A 1.802(8)
P2A C23A 1.838(9)
P3A N2 1.702(7)
P3A C33A 1.823(9)
P3A C39A 1.840(8)
P4A C29A 1.714(10)
P4A C51A 1.814(9)
P4A C45A 1.865(9)
N1 C2A 1.335(10)
N1 C3A 1.484(10)
N2 C30A 1.362(11)
N2 C31A 1.448(11)
C1A C2A 1.388(11)
C2A O1 1.337(9)
C3A C4A 1.502(12)
C4A O1 1.428(11)
C5A C10A 1.371(11)
C5A C6A 1.407(11)
C6A C7A 1.400(13)
C7A C8A 1.370(14)
C8A C9A 1.356(13)
C9A C10A 1.412(12)
C11A C12A 1.360(11)
C11A C16A 1.382(12)
C12A C13A 1.420(12)
C13A C14A 1.327(14)
C14A C15A 1.344(15)
C15A C16A 1.364(12)
C17A C18A 1.361(12)
C17A C22A 1.380(11)
C18A C19A 1.378(12)
C19A C20A 1.395(15)
C20A C21A 1.329(15)
C21A C22A 1.426(13)
C23A C24A 1.368(12)
C23A C28A 1.390(13)
C24A C25A 1.341(15)
C25A C26A 1.38(2)
C26A C27A 1.335(18)
C27A C28A 1.441(16)
C29A C30A 1.364(13)
C30A O2 1.355(10)
C31A C32A 1.531(13)
C32A O2 1.390(12)
C33A C38A 1.332(11)
C33A C34A 1.397(12)
C34A C35A 1.393(13)
C35A C36A 1.409(14)
C36A C37A 1.392(15)
C37A C38A 1.398(14)
C39A C44A 1.357(12)
C39A C40A 1.390(12)
C40A C41A 1.354(13)
C41A C42A 1.422(15)
C42A C43A 1.334(14)
C43A C44A 1.380(13)
C45A C50A 1.343(14)
C45A C46A 1.357(13)
C46A C47A 1.372(16)
C47A C48A 1.343(18)
C48A C49A 1.396(18)
C49A C50A 1.339(16)
C51A C56A 1.371(14)
C51A C52A 1.405(13)
C52A C53A 1.426(13)
C53A C54A 1.379(17)
C54A C55A 1.381(17)
C55A C56A 1.351(15)
C57 Cl3 1.770(18)
C57 Cl4 1.777(19)
C58 Cl6 1.645(16)
C58 Cl5 1.798(17)
C59 Cl8 1.612(15)
C59 Cl7 1.778(16)
C60 Cl10 1.75(2)
C60 Cl9 1.78(2)
C61 Cl11 1.768(13)
C61 Cl12 1.772(13)

loop_
_platon_squeeze_void_nr
_platon_squeeze_void_average_x
_platon_squeeze_void_average_y
_platon_squeeze_void_average_z
_platon_squeeze_void_volume
_platon_squeeze_void_count_electrons
_platon_squeeze_void_content
1 -0.130 0.263 -0.042 550 260 ' '
2 0.059 0.738 1.042 549 263 ' '
3 0.038 0.538 0.747 6 2 ' '
4 0.167 0.707 0.538 28 20 ' '
5 0.355 0.613 0.471 16 10 ' '
6 0.335 0.721 0.538 7 2 ' '
7 0.645 0.387 0.529 16 9 ' '
8 0.668 0.279 0.462 6 2 ' '
9 0.834 0.293 0.462 28 19 ' '
10 0.962 0.462 0.253 6 2 ' '
